data_4087283
loop_
_publ_author_name
'He, Jiao'
'Deng, Cheng-Long'
'Li, Yao'
'Li, Yu-Long'
'Wu, Yu'
'Zou, Li-Ke'
'Mu, Chao'
'Luo, Qiang'
'Xie, Bin'
'Wei, Jian'
'Hu, Jing-Wen'
'Zhao, Pei-Hua'
'Zheng, Wen'

_publ_section_title
;
 A New Route to the Synthesis of Phosphine-Substituted Diiron Aza- and
 Oxadithiolate Complexes
;
_journal_issue 7
_journal_name_full Organometallics
_journal_page_first 1322
_journal_paper_doi 10.1021/acs.organomet.7b00040
_journal_volume 36
_journal_year 2017
_chemical_formula_sum 'C33 H36 Fe2 N O5 P S2'
_chemical_formula_weight 733.42
_chemical_name_systematic
; 
 ? 
;
_space_group_IT_number 2
_symmetry_cell_setting triclinic
_symmetry_space_group_name_Hall '-P 1'
_symmetry_space_group_name_H-M 'P -1'
_atom_sites_solution_hydrogens geom
_atom_sites_solution_primary direct
_atom_sites_solution_secondary difmap
_audit_creation_method SHELXL-97
_cell_angle_alpha 74.528(2)
_cell_angle_beta 73.304(2)
_cell_angle_gamma 68.291(2)
_cell_formula_units_Z 2
_cell_length_a 10.795(2)
_cell_length_b 11.511(2)
_cell_length_c 15.590(3)
_cell_measurement_reflns_used 9181
_cell_measurement_temperature 100(2)
_cell_measurement_theta_max 27.6632
_cell_measurement_theta_min 2.1685
_cell_volume 1695.7(5)
_computing_structure_refinement 'SHELXL-97 (Sheldrick, 1997)'
_computing_structure_solution 'SHELXS-97 (Sheldrick, 1990)'
_diffrn_ambient_temperature 100(2)
_diffrn_measured_fraction_theta_full 0.996
_diffrn_measured_fraction_theta_max 0.996
_diffrn_measurement_device_type bruker-CCD
_diffrn_radiation_monochromator graphite
_diffrn_radiation_source 'fine-focus sealed tube'
_diffrn_radiation_type MoK\a
_diffrn_radiation_wavelength 0.71073
_diffrn_reflns_av_R_equivalents 0.0195
_diffrn_reflns_av_sigmaI/netI 0.0316
_diffrn_reflns_limit_h_max 12
_diffrn_reflns_limit_h_min -12
_diffrn_reflns_limit_k_max 13
_diffrn_reflns_limit_k_min -13
_diffrn_reflns_limit_l_max 18
_diffrn_reflns_limit_l_min -18
_diffrn_reflns_number 11745
_diffrn_reflns_theta_full 25.01
_diffrn_reflns_theta_max 25.01
_diffrn_reflns_theta_min 2.24
_exptl_absorpt_coefficient_mu 1.066
_exptl_absorpt_correction_T_max 0.8396
_exptl_absorpt_correction_T_min 0.7993
_exptl_absorpt_correction_type multi-scan
_exptl_absorpt_process_details sadabs
_exptl_crystal_colour yellow
_exptl_crystal_density_diffrn 1.436
_exptl_crystal_density_method 'not measured'
_exptl_crystal_description block
_exptl_crystal_F_000 760
_exptl_crystal_size_max 0.22
_exptl_crystal_size_mid 0.19
_exptl_crystal_size_min 0.17
_refine_diff_density_max 0.430
_refine_diff_density_min -0.301
_refine_diff_density_rms 0.063
_refine_ls_extinction_method none
_refine_ls_goodness_of_fit_ref 1.078
_refine_ls_hydrogen_treatment mixed
_refine_ls_matrix_type full
_refine_ls_number_parameters 397
_refine_ls_number_reflns 5954
_refine_ls_number_restraints 0
_refine_ls_restrained_S_all 1.078
_refine_ls_R_factor_all 0.0276
_refine_ls_R_factor_gt 0.0246
_refine_ls_shift/su_max 0.001
_refine_ls_shift/su_mean 0.000
_refine_ls_structure_factor_coef Fsqd
_refine_ls_weighting_details 'calc w=1/[\s^2^(Fo^2^)+(0.0334P)^2^+0.5684P] where P=(Fo^2^+2Fc^2^)/3'
_refine_ls_weighting_scheme calc
_refine_ls_wR_factor_gt 0.0678
_refine_ls_wR_factor_ref 0.0693
_reflns_number_gt 5396
_reflns_number_total 5954
_reflns_threshold_expression >2sigma(I)
_cod_data_source_file om7b00040_si_002.cif
_cod_data_source_block 3
_cod_original_sg_symbol_H-M P-1
_cod_database_code 4087283

loop_
_symmetry_equiv_pos_as_xyz
'x, y, z'
'-x, -y, -z'

loop_
_atom_site_label
_atom_site_type_symbol
_atom_site_fract_x
_atom_site_fract_y
_atom_site_fract_z
_atom_site_U_iso_or_equiv
_atom_site_adp_type
_atom_site_occupancy
_atom_site_symmetry_multiplicity
_atom_site_calc_flag
_atom_site_refinement_flags
P1 P 0.27828(5) 0.34876(4) 0.21151(3) 0.01259(11) Uani 1 1 d .
N1 N 0.41594(15) 0.26582(14) 0.49319(10) 0.0150(3) Uani 1 1 d .
Fe1 Fe 0.17127(2) 0.27135(2) 0.348173(16) 0.01282(8) Uani 1 1 d .
Fe2 Fe 0.14065(2) 0.18841(2) 0.516840(16) 0.01303(8) Uani 1 1 d .
S1 S 0.33776(4) 0.12044(4) 0.41550(3) 0.01376(10) Uani 1 1 d .
S2 S 0.16030(4) 0.38348(4) 0.45044(3) 0.01413(10) Uani 1 1 d .
O1 O 0.18697(16) 0.18048(16) 0.69550(10) 0.0334(4) Uani 1 1 d .
O2 O -0.15723(14) 0.29889(15) 0.55579(10) 0.0305(4) Uani 1 1 d .
O3 O 0.12703(15) -0.07036(14) 0.54980(11) 0.0338(4) Uani 1 1 d .
O4 O 0.14118(16) 0.06312(15) 0.29033(10) 0.0324(4) Uani 1 1 d .
O5 O -0.10665(15) 0.43556(18) 0.33610(11) 0.0432(4) Uani 1 1 d .
C1 C 0.17529(19) 0.18095(19) 0.62464(13) 0.0200(4) Uani 1 1 d .
C2 C -0.0406(2) 0.25709(18) 0.54086(12) 0.0192(4) Uani 1 1 d .
C3 C 0.12991(19) 0.0315(2) 0.53687(13) 0.0201(4) Uani 1 1 d .
C4 C 0.15287(19) 0.14621(19) 0.31136(12) 0.0192(4) Uani 1 1 d .
C5 C 0.0034(2) 0.3719(2) 0.33898(13) 0.0234(4) Uani 1 1 d .
C6 C 0.46350(17) 0.27581(17) 0.19221(11) 0.0135(4) Uani 1 1 d .
C7 C 0.55108(19) 0.34328(18) 0.18544(12) 0.0172(4) Uani 1 1 d .
H7A H 0.5155 0.4324 0.1842 0.021 Uiso 1 1 calc R
C8 C 0.68988(19) 0.28118(19) 0.18054(13) 0.0217(4) Uani 1 1 d .
H8A H 0.7472 0.3285 0.1777 0.026 Uiso 1 1 calc R
C9 C 0.74683(19) 0.1516(2) 0.17967(13) 0.0219(4) Uani 1 1 d .
C10 C 0.65878(19) 0.08403(19) 0.18656(13) 0.0206(4) Uani 1 1 d .
H10A H 0.6950 -0.0046 0.1860 0.025 Uiso 1 1 calc R
C11 C 0.51998(18) 0.14434(18) 0.19414(12) 0.0165(4) Uani 1 1 d .
H11A H 0.4620 0.0959 0.2007 0.020 Uiso 1 1 calc R
C12 C 0.8978(2) 0.0851(2) 0.17259(18) 0.0386(6) Uani 1 1 d .
H12A H 0.9429 0.1470 0.1681 0.058 Uiso 1 1 calc R
H12B H 0.9356 0.0457 0.1182 0.058 Uiso 1 1 calc R
H12C H 0.9132 0.0194 0.2268 0.058 Uiso 1 1 calc R
C13 C 0.22907(18) 0.31889(17) 0.11805(12) 0.0147(4) Uani 1 1 d .
C14 C 0.3199(2) 0.25052(19) 0.05098(13) 0.0214(4) Uani 1 1 d .
H14A H 0.4147 0.2181 0.0509 0.026 Uiso 1 1 calc R
C15 C 0.2722(2) 0.2297(2) -0.01557(13) 0.0258(5) Uani 1 1 d .
H15A H 0.3354 0.1817 -0.0599 0.031 Uiso 1 1 calc R
C16 C 0.1355(2) 0.27677(19) -0.01936(13) 0.0223(4) Uani 1 1 d .
C17 C 0.0459(2) 0.3462(2) 0.04661(13) 0.0223(4) Uani 1 1 d .
H17A H -0.0484 0.3805 0.0453 0.027 Uiso 1 1 calc R
C18 C 0.0913(2) 0.36642(19) 0.11416(13) 0.0207(4) Uani 1 1 d .
H18A H 0.0274 0.4136 0.1588 0.025 Uiso 1 1 calc R
C19 C 0.0854(2) 0.2539(2) -0.09239(16) 0.0365(6) Uani 1 1 d .
H19A H -0.0137 0.2940 -0.0836 0.055 Uiso 1 1 calc R
H19B H 0.1080 0.1622 -0.0886 0.055 Uiso 1 1 calc R
H19C H 0.1293 0.2906 -0.1524 0.055 Uiso 1 1 calc R
C20 C 0.25991(18) 0.51829(17) 0.17587(12) 0.0150(4) Uani 1 1 d .
C21 C 0.31425(19) 0.56449(18) 0.08522(13) 0.0194(4) Uani 1 1 d .
H21A H 0.3521 0.5093 0.0420 0.023 Uiso 1 1 calc R
C22 C 0.31320(19) 0.68881(19) 0.05847(13) 0.0203(4) Uani 1 1 d .
H22A H 0.3517 0.7176 -0.0029 0.024 Uiso 1 1 calc R
C23 C 0.25697(19) 0.77345(18) 0.11940(13) 0.0196(4) Uani 1 1 d .
C24 C 0.1994(2) 0.72890(18) 0.20839(13) 0.0205(4) Uani 1 1 d .
H24A H 0.1587 0.7853 0.2508 0.025 Uiso 1 1 calc R
C25 C 0.20015(19) 0.60285(18) 0.23657(12) 0.0182(4) Uani 1 1 d .
H25A H 0.1596 0.5747 0.2976 0.022 Uiso 1 1 calc R
C26 C 0.2611(2) 0.9079(2) 0.08923(15) 0.0287(5) Uani 1 1 d .
H26A H 0.2155 0.9541 0.1401 0.043 Uiso 1 1 calc R
H26B H 0.2144 0.9501 0.0384 0.043 Uiso 1 1 calc R
H26C H 0.3562 0.9069 0.0695 0.043 Uiso 1 1 calc R
C27 C 0.32624(18) 0.38650(18) 0.45565(13) 0.0172(4) Uani 1 1 d .
H27A H 0.3730 0.4155 0.3933 0.021 Uiso 1 1 calc R
H27B H 0.3109 0.4500 0.4929 0.021 Uiso 1 1 calc R
C28 C 0.46623(18) 0.17698(18) 0.43058(12) 0.0156(4) Uani 1 1 d .
H28A H 0.5398 0.1026 0.4528 0.019 Uiso 1 1 calc R
H28B H 0.5070 0.2185 0.3704 0.019 Uiso 1 1 calc R
C29 C 0.53445(19) 0.28172(19) 0.51350(13) 0.0198(4) Uani 1 1 d .
H29A H 0.5843 0.3220 0.4567 0.024 Uiso 1 1 calc R
H29B H 0.5971 0.1965 0.5329 0.024 Uiso 1 1 calc R
C30 C 0.4987(2) 0.36081(19) 0.58649(13) 0.0223(4) Uani 1 1 d .
H30A H 0.4418 0.4478 0.5645 0.027 Uiso 1 1 calc R
H30B H 0.5844 0.3673 0.5930 0.027 Uiso 1 1 calc R
C31 C 0.4239(2) 0.31325(19) 0.68064(14) 0.0236(4) Uani 1 1 d .
H31A H 0.3321 0.3168 0.6759 0.028 Uiso 1 1 calc R
C32 C 0.4039(2) 0.4008(2) 0.74528(15) 0.0306(5) Uani 1 1 d .
H32A H 0.3547 0.4883 0.7205 0.046 Uiso 1 1 calc R
H32B H 0.4931 0.3968 0.7519 0.046 Uiso 1 1 calc R
H32C H 0.3511 0.3735 0.8049 0.046 Uiso 1 1 calc R
C33 C 0.5007(3) 0.1764(2) 0.71773(16) 0.0375(6) Uani 1 1 d .
H33A H 0.4498 0.1490 0.7781 0.056 Uiso 1 1 calc R
H33B H 0.5913 0.1713 0.7224 0.056 Uiso 1 1 calc R
H33C H 0.5104 0.1211 0.6765 0.056 Uiso 1 1 calc R

loop_
_atom_site_aniso_label
_atom_site_aniso_U_11
_atom_site_aniso_U_22
_atom_site_aniso_U_33
_atom_site_aniso_U_23
_atom_site_aniso_U_13
_atom_site_aniso_U_12
P1 0.0141(2) 0.0119(2) 0.0108(2) -0.00312(18) -0.00188(17) -0.00289(18)
N1 0.0157(8) 0.0132(8) 0.0170(8) -0.0043(6) -0.0051(6) -0.0034(6)
Fe1 0.01219(14) 0.01500(15) 0.01051(14) -0.00246(10) -0.00237(10) -0.00338(11)
Fe2 0.01380(14) 0.01420(15) 0.01087(14) -0.00200(11) -0.00151(10) -0.00518(11)
S1 0.0143(2) 0.0126(2) 0.0139(2) -0.00359(18) -0.00304(17) -0.00300(18)
S2 0.0146(2) 0.0123(2) 0.0137(2) -0.00276(18) -0.00240(17) -0.00232(17)
O1 0.0481(10) 0.0445(10) 0.0174(8) 0.0016(7) -0.0124(7) -0.0264(8)
O2 0.0161(8) 0.0326(9) 0.0379(9) -0.0101(7) 0.0012(6) -0.0047(6)
O3 0.0321(9) 0.0201(8) 0.0488(10) -0.0067(7) -0.0023(7) -0.0124(7)
O4 0.0413(9) 0.0324(9) 0.0345(9) -0.0115(7) -0.0102(7) -0.0186(8)
O5 0.0199(8) 0.0614(12) 0.0333(9) -0.0112(8) -0.0103(7) 0.0092(8)
C1 0.0222(10) 0.0197(11) 0.0196(10) -0.0002(8) -0.0039(8) -0.0112(8)
C2 0.0241(11) 0.0182(10) 0.0163(9) -0.0036(8) -0.0016(8) -0.0094(8)
C3 0.0159(9) 0.0240(12) 0.0194(10) -0.0052(8) -0.0002(7) -0.0070(8)
C4 0.0174(9) 0.0253(11) 0.0150(9) -0.0012(8) -0.0047(7) -0.0076(8)
C5 0.0205(11) 0.0335(12) 0.0141(9) -0.0052(9) -0.0039(8) -0.0055(9)
C6 0.0148(9) 0.0152(9) 0.0090(8) -0.0029(7) -0.0011(7) -0.0039(7)
C7 0.0201(9) 0.0153(10) 0.0159(9) -0.0058(8) -0.0013(7) -0.0051(8)
C8 0.0198(10) 0.0257(11) 0.0226(10) -0.0054(9) -0.0019(8) -0.0118(9)
C9 0.0165(10) 0.0243(11) 0.0220(10) -0.0029(9) -0.0026(8) -0.0054(8)
C10 0.0209(10) 0.0143(10) 0.0228(10) -0.0031(8) -0.0035(8) -0.0021(8)
C11 0.0183(9) 0.0157(10) 0.0154(9) -0.0023(8) -0.0027(7) -0.0062(8)
C12 0.0190(11) 0.0297(13) 0.0607(16) -0.0043(12) -0.0069(11) -0.0043(10)
C13 0.0207(9) 0.0122(9) 0.0118(9) -0.0008(7) -0.0031(7) -0.0072(8)
C14 0.0191(10) 0.0260(11) 0.0172(10) -0.0073(8) -0.0023(8) -0.0037(8)
C15 0.0311(11) 0.0255(12) 0.0182(10) -0.0111(9) -0.0030(8) -0.0028(9)
C16 0.0315(11) 0.0209(11) 0.0184(10) -0.0024(8) -0.0091(8) -0.0105(9)
C17 0.0202(10) 0.0272(11) 0.0211(10) -0.0031(9) -0.0071(8) -0.0081(9)
C18 0.0217(10) 0.0230(11) 0.0154(9) -0.0060(8) -0.0033(8) -0.0036(8)
C19 0.0430(14) 0.0419(15) 0.0334(12) -0.0182(11) -0.0161(11) -0.0093(11)
C20 0.0154(9) 0.0130(9) 0.0159(9) -0.0021(7) -0.0050(7) -0.0028(7)
C21 0.0230(10) 0.0181(10) 0.0156(9) -0.0068(8) -0.0007(8) -0.0048(8)
C22 0.0229(10) 0.0191(10) 0.0156(9) -0.0014(8) -0.0002(8) -0.0072(8)
C23 0.0199(10) 0.0153(10) 0.0223(10) -0.0031(8) -0.0056(8) -0.0036(8)
C24 0.0258(10) 0.0152(10) 0.0178(10) -0.0065(8) -0.0026(8) -0.0028(8)
C25 0.0218(10) 0.0157(10) 0.0130(9) -0.0017(8) -0.0023(7) -0.0031(8)
C26 0.0364(12) 0.0175(11) 0.0279(11) -0.0039(9) -0.0006(9) -0.0085(9)
C27 0.0172(9) 0.0133(10) 0.0220(10) -0.0024(8) -0.0048(7) -0.0059(8)
C28 0.0141(9) 0.0162(10) 0.0165(9) -0.0037(8) -0.0032(7) -0.0043(7)
C29 0.0191(10) 0.0215(10) 0.0218(10) -0.0047(8) -0.0061(8) -0.0078(8)
C30 0.0245(10) 0.0192(10) 0.0279(11) -0.0049(9) -0.0097(8) -0.0087(8)
C31 0.0283(11) 0.0201(11) 0.0269(11) -0.0080(9) -0.0066(9) -0.0096(9)
C32 0.0413(13) 0.0234(12) 0.0309(12) -0.0106(10) -0.0084(10) -0.0097(10)
C33 0.0635(17) 0.0190(12) 0.0275(12) -0.0039(10) -0.0077(11) -0.0117(11)

loop_
_atom_type_symbol
_atom_type_description
_atom_type_scat_dispersion_real
_atom_type_scat_dispersion_imag
_atom_type_scat_source
C C 0.0033 0.0016 'International Tables Vol C Tables 4.2.6.8 and 6.1.1.4'
H H 0.0000 0.0000 'International Tables Vol C Tables 4.2.6.8 and 6.1.1.4'
Fe Fe 0.3463 0.8444 'International Tables Vol C Tables 4.2.6.8 and 6.1.1.4'
N N 0.0061 0.0033 'International Tables Vol C Tables 4.2.6.8 and 6.1.1.4'
O O 0.0106 0.0060 'International Tables Vol C Tables 4.2.6.8 and 6.1.1.4'
P P 0.1023 0.0942 'International Tables Vol C Tables 4.2.6.8 and 6.1.1.4'
S S 0.1246 0.1234 'International Tables Vol C Tables 4.2.6.8 and 6.1.1.4'

loop_
_geom_angle_atom_site_label_1
_geom_angle_atom_site_label_2
_geom_angle_atom_site_label_3
_geom_angle
C6 P1 C20 102.02(8)
C6 P1 C13 104.88(8)
C20 P1 C13 101.22(8)
C6 P1 Fe1 112.81(6)
C20 P1 Fe1 121.78(6)
C13 P1 Fe1 112.22(6)
C27 N1 C28 110.88(15)
C27 N1 C29 111.57(14)
C28 N1 C29 108.71(14)
C5 Fe1 C4 92.90(9)
C5 Fe1 P1 97.08(6)
C4 Fe1 P1 95.16(6)
C5 Fe1 S2 87.40(7)
C4 Fe1 S2 155.87(6)
P1 Fe1 S2 108.76(2)
C5 Fe1 S1 157.16(6)
C4 Fe1 S1 86.89(6)
P1 Fe1 S1 105.69(2)
S2 Fe1 S1 83.70(2)
C5 Fe1 Fe2 101.51(6)
C4 Fe1 Fe2 100.07(6)
P1 Fe1 Fe2 155.228(18)
S2 Fe1 Fe2 56.423(18)
S1 Fe1 Fe2 56.227(15)
C2 Fe2 C3 92.03(8)
C2 Fe2 C1 100.01(9)
C3 Fe2 C1 98.01(9)
C2 Fe2 S1 149.36(6)
C3 Fe2 S1 86.82(6)
C1 Fe2 S1 110.48(6)
C2 Fe2 S2 89.72(6)
C3 Fe2 S2 163.90(6)
C1 Fe2 S2 97.44(6)
S1 Fe2 S2 83.558(19)
C2 Fe2 Fe1 95.32(6)
C3 Fe2 Fe1 107.86(6)
C1 Fe2 Fe1 149.34(6)
S1 Fe2 Fe1 56.383(15)
S2 Fe2 Fe1 56.036(14)
C28 S1 Fe2 109.36(6)
C28 S1 Fe1 115.16(6)
Fe2 S1 Fe1 67.390(19)
C27 S2 Fe1 113.94(6)
C27 S2 Fe2 109.36(6)
Fe1 S2 Fe2 67.54(2)
O1 C1 Fe2 174.80(18)
O2 C2 Fe2 178.49(17)
O3 C3 Fe2 177.98(17)
O4 C4 Fe1 177.80(17)
O5 C5 Fe1 177.69(18)
C7 C6 C11 117.94(17)
C7 C6 P1 122.46(14)
C11 C6 P1 119.22(13)
C8 C7 C6 120.59(18)
C8 C7 H7A 119.7
C6 C7 H7A 119.7
C9 C8 C7 121.63(17)
C9 C8 H8A 119.2
C7 C8 H8A 119.2
C8 C9 C10 117.69(18)
C8 C9 C12 121.45(18)
C10 C9 C12 120.86(19)
C11 C10 C9 121.08(18)
C11 C10 H10A 119.5
C9 C10 H10A 119.5
C10 C11 C6 121.02(17)
C10 C11 H11A 119.5
C6 C11 H11A 119.5
C9 C12 H12A 109.5
C9 C12 H12B 109.5
H12A C12 H12B 109.5
C9 C12 H12C 109.5
H12A C12 H12C 109.5
H12B C12 H12C 109.5
C18 C13 C14 117.63(17)
C18 C13 P1 117.85(14)
C14 C13 P1 124.51(14)
C15 C14 C13 120.25(18)
C15 C14 H14A 119.9
C13 C14 H14A 119.9
C16 C15 C14 122.10(18)
C16 C15 H15A 119.0
C14 C15 H15A 119.0
C15 C16 C17 117.44(18)
C15 C16 C19 121.46(18)
C17 C16 C19 121.10(19)
C18 C17 C16 121.30(18)
C18 C17 H17A 119.3
C16 C17 H17A 119.3
C17 C18 C13 121.26(18)
C17 C18 H18A 119.4
C13 C18 H18A 119.4
C16 C19 H19A 109.5
C16 C19 H19B 109.5
H19A C19 H19B 109.5
C16 C19 H19C 109.5
H19A C19 H19C 109.5
H19B C19 H19C 109.5
C25 C20 C21 118.23(17)
C25 C20 P1 122.31(14)
C21 C20 P1 119.37(14)
C22 C21 C20 120.68(17)
C22 C21 H21A 119.7
C20 C21 H21A 119.7
C21 C22 C23 121.52(17)
C21 C22 H22A 119.2
C23 C22 H22A 119.2
C24 C23 C22 117.83(17)
C24 C23 C26 121.66(18)
C22 C23 C26 120.51(17)
C23 C24 C25 121.26(18)
C23 C24 H24A 119.4
C25 C24 H24A 119.4
C20 C25 C24 120.42(17)
C20 C25 H25A 119.8
C24 C25 H25A 119.8
C23 C26 H26A 109.5
C23 C26 H26B 109.5
H26A C26 H26B 109.5
C23 C26 H26C 109.5
H26A C26 H26C 109.5
H26B C26 H26C 109.5
N1 C27 S2 115.07(12)
N1 C27 H27A 108.5
S2 C27 H27A 108.5
N1 C27 H27B 108.5
S2 C27 H27B 108.5
H27A C27 H27B 107.5
N1 C28 S1 115.00(12)
N1 C28 H28A 108.5
S1 C28 H28A 108.5
N1 C28 H28B 108.5
S1 C28 H28B 108.5
H28A C28 H28B 107.5
N1 C29 C30 114.97(15)
N1 C29 H29A 108.5
C30 C29 H29A 108.5
N1 C29 H29B 108.5
C30 C29 H29B 108.5
H29A C29 H29B 107.5
C29 C30 C31 117.02(16)
C29 C30 H30A 108.0
C31 C30 H30A 108.0
C29 C30 H30B 108.0
C31 C30 H30B 108.0
H30A C30 H30B 107.3
C30 C31 C33 111.65(17)
C30 C31 C32 109.22(16)
C33 C31 C32 110.41(18)
C30 C31 H31A 108.5
C33 C31 H31A 108.5
C32 C31 H31A 108.5
C31 C32 H32A 109.5
C31 C32 H32B 109.5
H32A C32 H32B 109.5
C31 C32 H32C 109.5
H32A C32 H32C 109.5
H32B C32 H32C 109.5
C31 C33 H33A 109.5
C31 C33 H33B 109.5
H33A C33 H33B 109.5
C31 C33 H33C 109.5
H33A C33 H33C 109.5
H33B C33 H33C 109.5

loop_
_geom_bond_atom_site_label_1
_geom_bond_atom_site_label_2
_geom_bond_distance
P1 C6 1.8277(18)
P1 C20 1.8317(19)
P1 C13 1.8358(18)
P1 Fe1 2.2366(6)
N1 C27 1.451(2)
N1 C28 1.453(2)
N1 C29 1.486(2)
Fe1 C5 1.776(2)
Fe1 C4 1.778(2)
Fe1 S2 2.2579(6)
Fe1 S1 2.2696(6)
Fe1 Fe2 2.5159(6)
Fe2 C2 1.785(2)
Fe2 C3 1.791(2)
Fe2 C1 1.798(2)
Fe2 S1 2.2654(6)
Fe2 S2 2.2681(6)
S1 C28 1.8271(18)
S2 C27 1.8297(18)
O1 C1 1.146(2)
O2 C2 1.146(2)
O3 C3 1.146(2)
O4 C4 1.148(2)
O5 C5 1.149(2)
C6 C7 1.396(3)
C6 C11 1.402(3)
C7 C8 1.390(3)
C7 H7A 0.9500
C8 C9 1.389(3)
C8 H8A 0.9500
C9 C10 1.402(3)
C9 C12 1.508(3)
C10 C11 1.383(3)
C10 H10A 0.9500
C11 H11A 0.9500
C12 H12A 0.9800
C12 H12B 0.9800
C12 H12C 0.9800
C13 C18 1.396(3)
C13 C14 1.398(3)
C14 C15 1.389(3)
C14 H14A 0.9500
C15 C16 1.384(3)
C15 H15A 0.9500
C16 C17 1.388(3)
C16 C19 1.509(3)
C17 C18 1.383(3)
C17 H17A 0.9500
C18 H18A 0.9500
C19 H19A 0.9800
C19 H19B 0.9800
C19 H19C 0.9800
C20 C25 1.391(3)
C20 C21 1.406(3)
C21 C22 1.376(3)
C21 H21A 0.9500
C22 C23 1.395(3)
C22 H22A 0.9500
C23 C24 1.391(3)
C23 C26 1.506(3)
C24 C25 1.397(3)
C24 H24A 0.9500
C25 H25A 0.9500
C26 H26A 0.9800
C26 H26B 0.9800
C26 H26C 0.9800
C27 H27A 0.9900
C27 H27B 0.9900
C28 H28A 0.9900
C28 H28B 0.9900
C29 C30 1.521(3)
C29 H29A 0.9900
C29 H29B 0.9900
C30 C31 1.525(3)
C30 H30A 0.9900
C30 H30B 0.9900
C31 C33 1.525(3)
C31 C32 1.528(3)
C31 H31A 1.0000
C32 H32A 0.9800
C32 H32B 0.9800
C32 H32C 0.9800
C33 H33A 0.9800
C33 H33B 0.9800
C33 H33C 0.9800

loop_
_geom_torsion_atom_site_label_1
_geom_torsion_atom_site_label_2
_geom_torsion_atom_site_label_3
_geom_torsion_atom_site_label_4
_geom_torsion
C6 P1 Fe1 C5 176.92(9)
C20 P1 Fe1 C5 55.16(10)
C13 P1 Fe1 C5 -64.86(10)
C6 P1 Fe1 C4 -89.50(9)
C20 P1 Fe1 C4 148.74(9)
C13 P1 Fe1 C4 28.72(9)
C6 P1 Fe1 S2 87.28(7)
C20 P1 Fe1 S2 -34.48(7)
C13 P1 Fe1 S2 -154.51(7)
C6 P1 Fe1 S1 -1.29(7)
C20 P1 Fe1 S1 -123.05(7)
C13 P1 Fe1 S1 116.93(7)
C6 P1 Fe1 Fe2 38.42(8)
C20 P1 Fe1 Fe2 -83.34(8)
C13 P1 Fe1 Fe2 156.63(7)
C5 Fe1 Fe2 C2 7.07(9)
C4 Fe1 Fe2 C2 -88.02(9)
P1 Fe1 Fe2 C2 144.92(7)
S2 Fe1 Fe2 C2 86.07(6)
S1 Fe1 Fe2 C2 -167.35(6)
C5 Fe1 Fe2 C3 100.93(10)
C4 Fe1 Fe2 C3 5.84(9)
P1 Fe1 Fe2 C3 -121.22(7)
S2 Fe1 Fe2 C3 179.92(6)
S1 Fe1 Fe2 C3 -73.49(7)
C5 Fe1 Fe2 C1 -112.89(15)
C4 Fe1 Fe2 C1 152.03(14)
P1 Fe1 Fe2 C1 24.97(14)
S2 Fe1 Fe2 C1 -33.89(13)
S1 Fe1 Fe2 C1 72.69(13)
C5 Fe1 Fe2 S1 174.42(7)
C4 Fe1 Fe2 S1 79.34(6)
P1 Fe1 Fe2 S1 -47.73(4)
S2 Fe1 Fe2 S1 -106.58(2)
C5 Fe1 Fe2 S2 -79.00(7)
C4 Fe1 Fe2 S2 -174.08(6)
P1 Fe1 Fe2 S2 58.86(4)
S1 Fe1 Fe2 S2 106.58(2)
C2 Fe2 S1 C28 135.32(14)
C3 Fe2 S1 C28 -136.07(9)
C1 Fe2 S1 C28 -38.70(9)
S2 Fe2 S1 C28 56.86(7)
Fe1 Fe2 S1 C28 109.99(7)
C2 Fe2 S1 Fe1 25.33(12)
C3 Fe2 S1 Fe1 113.94(6)
C1 Fe2 S1 Fe1 -148.69(7)
S2 Fe2 S1 Fe1 -53.125(16)
C5 Fe1 S1 C28 -115.81(19)
C4 Fe1 S1 C28 154.10(9)
P1 Fe1 S1 C28 59.61(7)
S2 Fe1 S1 C28 -48.15(7)
Fe2 Fe1 S1 C28 -101.60(7)
C5 Fe1 S1 Fe2 -14.21(18)
C4 Fe1 S1 Fe2 -104.30(6)
P1 Fe1 S1 Fe2 161.214(19)
S2 Fe1 S1 Fe2 53.452(17)
C5 Fe1 S2 C27 -152.28(9)
C4 Fe1 S2 C27 116.43(17)
P1 Fe1 S2 C27 -55.69(7)
S1 Fe1 S2 C27 48.78(7)
Fe2 Fe1 S2 C27 102.06(7)
C5 Fe1 S2 Fe2 105.66(7)
C4 Fe1 S2 Fe2 14.38(15)
P1 Fe1 S2 Fe2 -157.744(19)
S1 Fe1 S2 Fe2 -53.276(17)
C2 Fe2 S2 C27 154.72(9)
C3 Fe2 S2 C27 -108.9(2)
C1 Fe2 S2 C27 54.66(9)
S1 Fe2 S2 C27 -55.23(7)
Fe1 Fe2 S2 C27 -108.67(7)
C2 Fe2 S2 Fe1 -96.61(6)
C3 Fe2 S2 Fe1 -0.3(2)
C1 Fe2 S2 Fe1 163.34(6)
S1 Fe2 S2 Fe1 53.437(17)
C2 Fe2 C1 O1 -1.9(19)
C3 Fe2 C1 O1 -95.4(19)
S1 Fe2 C1 O1 175.0(19)
S2 Fe2 C1 O1 89.1(19)
Fe1 Fe2 C1 O1 116.9(19)
C3 Fe2 C2 O2 -24(7)
C1 Fe2 C2 O2 -122(7)
S1 Fe2 C2 O2 64(7)
S2 Fe2 C2 O2 140(7)
Fe1 Fe2 C2 O2 84(7)
C2 Fe2 C3 O3 -166(5)
C1 Fe2 C3 O3 -65(5)
S1 Fe2 C3 O3 45(5)
S2 Fe2 C3 O3 98(5)
Fe1 Fe2 C3 O3 98(5)
C5 Fe1 C4 O4 -113(4)
P1 Fe1 C4 O4 150(4)
S2 Fe1 C4 O4 -23(5)
S1 Fe1 C4 O4 45(4)
Fe2 Fe1 C4 O4 -10(4)
C4 Fe1 C5 O5 95(5)
P1 Fe1 C5 O5 -169(5)
S2 Fe1 C5 O5 -60(5)
S1 Fe1 C5 O5 7(5)
Fe2 Fe1 C5 O5 -6(5)
C20 P1 C6 C7 20.04(17)
C13 P1 C6 C7 125.25(15)
Fe1 P1 C6 C7 -112.31(14)
C20 P1 C6 C11 -167.17(14)
C13 P1 C6 C11 -61.96(16)
Fe1 P1 C6 C11 60.47(15)
C11 C6 C7 C8 0.2(3)
P1 C6 C7 C8 173.05(14)
C6 C7 C8 C9 1.8(3)
C7 C8 C9 C10 -1.8(3)
C7 C8 C9 C12 178.84(19)
C8 C9 C10 C11 -0.1(3)
C12 C9 C10 C11 179.24(19)
C9 C10 C11 C6 2.1(3)
C7 C6 C11 C10 -2.1(3)
P1 C6 C11 C10 -175.19(14)
C6 P1 C13 C18 -178.95(14)
C20 P1 C13 C18 -73.14(15)
Fe1 P1 C13 C18 58.24(15)
C6 P1 C13 C14 1.81(18)
C20 P1 C13 C14 107.62(16)
Fe1 P1 C13 C14 -121.00(15)
C18 C13 C14 C15 -1.1(3)
P1 C13 C14 C15 178.09(15)
C13 C14 C15 C16 1.1(3)
C14 C15 C16 C17 -0.2(3)
C14 C15 C16 C19 179.7(2)
C15 C16 C17 C18 -0.7(3)
C19 C16 C17 C18 179.4(2)
C16 C17 C18 C13 0.7(3)
C14 C13 C18 C17 0.3(3)
P1 C13 C18 C17 -179.01(15)
C6 P1 C20 C25 -114.73(16)
C13 P1 C20 C25 137.21(16)
Fe1 P1 C20 C25 12.01(18)
C6 P1 C20 C21 61.76(16)
C13 P1 C20 C21 -46.29(16)
Fe1 P1 C20 C21 -171.49(12)
C25 C20 C21 C22 2.7(3)
P1 C20 C21 C22 -173.98(15)
C20 C21 C22 C23 -0.9(3)
C21 C22 C23 C24 -1.1(3)
C21 C22 C23 C26 178.01(19)
C22 C23 C24 C25 1.3(3)
C26 C23 C24 C25 -177.77(18)
C21 C20 C25 C24 -2.4(3)
P1 C20 C25 C24 174.12(14)
C23 C24 C25 C20 0.4(3)
C28 N1 C27 S2 70.92(17)
C29 N1 C27 S2 -167.75(12)
Fe1 S2 C27 N1 -68.82(14)
Fe2 S2 C27 N1 4.50(15)
C27 N1 C28 S1 -68.87(16)
C29 N1 C28 S1 168.14(12)
Fe2 S1 C28 N1 -7.82(15)
Fe1 S1 C28 N1 65.61(14)
C27 N1 C29 C30 63.9(2)
C28 N1 C29 C30 -173.50(16)
N1 C29 C30 C31 59.6(2)
C29 C30 C31 C33 54.6(2)
C29 C30 C31 C32 177.04(17)
